data_1507179
loop_
_publ_author_name
'Sather, Aaron C.'
'Berryman, Orion B.'
'Rebek, Jr, Julius'

_publ_section_title
;
 Synthesis of fused indazole ring systems and application to nigeglanine
 hydrobromide.
;
_journal_issue 6
_journal_name_full 'Organic letters'
_journal_page_first 1600
_journal_page_last 1603
_journal_paper_doi 10.1021/ol300303s
_journal_volume 14
_journal_year 2012
_chemical_formula_moiety 'C12 H15 N2 O, Br'
_chemical_formula_sum 'C12 H15 Br N2 O'
_chemical_formula_weight 283.17
_chemical_name_systematic
; 
 ? 
;
_space_group_IT_number 14
_symmetry_cell_setting monoclinic
_symmetry_space_group_name_Hall '-P 2ybc'
_symmetry_space_group_name_H-M 'P 1 21/c 1'
_atom_sites_solution_hydrogens geom
_atom_sites_solution_primary direct
_atom_sites_solution_secondary difmap
_audit_creation_method SHELXL-97
_cell_angle_alpha 90.00
_cell_angle_beta 92.832(2)
_cell_angle_gamma 90.00
_cell_formula_units_Z 8
_cell_length_a 6.7576(3)
_cell_length_b 10.2462(4)
_cell_length_c 34.3210(15)
_cell_measurement_reflns_used 4268
_cell_measurement_temperature 100(2)
_cell_measurement_theta_max 66.09
_cell_measurement_theta_min 2.58
_cell_volume 2373.47(17)
_computing_cell_refinement 'Bruker SAINT'
_computing_data_collection 'Bruker APEX2'
_computing_data_reduction 'Bruker SAINT'
_computing_molecular_graphics 'Bruker SHELXTL'
_computing_publication_material 'Bruker SHELXTL'
_computing_structure_refinement 'SHELXL-97 (Sheldrick, 2008)'
_computing_structure_solution 'SHELXS-97 (Sheldrick, 2008)'
_diffrn_ambient_temperature 100(2)
_diffrn_measured_fraction_theta_full 0.983
_diffrn_measured_fraction_theta_max 0.894
_diffrn_measurement_device_type 'Bruker APEX-II CCD'
_diffrn_measurement_method '\f and \w scans'
_diffrn_radiation_monochromator 'Double Bounce Multilayer Mirror'
_diffrn_radiation_source 'fine-focus sealed tube'
_diffrn_radiation_type CuK\a
_diffrn_radiation_wavelength 1.54178
_diffrn_reflns_av_R_equivalents 0.0651
_diffrn_reflns_av_sigmaI/netI 0.0566
_diffrn_reflns_limit_h_max 7
_diffrn_reflns_limit_h_min -7
_diffrn_reflns_limit_k_max 11
_diffrn_reflns_limit_k_min 0
_diffrn_reflns_limit_l_max 40
_diffrn_reflns_limit_l_min 0
_diffrn_reflns_number 3915
_diffrn_reflns_theta_full 60.00
_diffrn_reflns_theta_max 67.96
_diffrn_reflns_theta_min 2.58
_exptl_absorpt_coefficient_mu 4.563
_exptl_absorpt_correction_T_max 0.7288
_exptl_absorpt_correction_T_min 0.5757
_exptl_absorpt_correction_type multi-scan
_exptl_absorpt_process_details TWINABS
_exptl_crystal_colour Orange
_exptl_crystal_density_diffrn 1.585
_exptl_crystal_density_meas ?
_exptl_crystal_density_method 'not measured'
_exptl_crystal_description Rod
_exptl_crystal_F_000 1152
_exptl_crystal_size_max 0.14
_exptl_crystal_size_mid 0.10
_exptl_crystal_size_min 0.07
_refine_diff_density_max 0.776
_refine_diff_density_min -1.356
_refine_diff_density_rms 0.157
_refine_ls_extinction_coef 'not measured'
_refine_ls_extinction_method none
_refine_ls_goodness_of_fit_ref 1.031
_refine_ls_hydrogen_treatment constr
_refine_ls_matrix_type full
_refine_ls_number_parameters 294
_refine_ls_number_reflns 3915
_refine_ls_number_restraints 0
_refine_ls_restrained_S_all 1.031
_refine_ls_R_factor_all 0.0863
_refine_ls_R_factor_gt 0.0703
_refine_ls_shift/su_max 0.001
_refine_ls_shift/su_mean 0.000
_refine_ls_structure_factor_coef Fsqd
_refine_ls_weighting_details 'calc w=1/[\s^2^(Fo^2^)+(0.0780P)^2^+18.5680P] where P=(Fo^2^+2Fc^2^)/3'
_refine_ls_weighting_scheme calc
_refine_ls_wR_factor_gt 0.1821
_refine_ls_wR_factor_ref 0.1940
_reflns_number_gt 3239
_reflns_number_total 3915
_reflns_threshold_expression >2sigma(I)
_cod_data_source_file ol300303s_si_002.cif
_cod_data_source_block p21c
_cod_depositor_comments
;
The following automatic conversions were performed:

'_symmetry_cell_setting' value 'Monoclinic' changed to 'monoclinic'
according to /home/saulius/struct/CIF-dictionaries/cif_core.dic
dictionary named 'cif_core.dic' version 2.4.1 from 2010-06-29.

Automatic conversion script
Id: cif_fix_values 1715 2011-07-08 13:25:40Z adriana 

The following automatic conversions were performed:

'_exptl_crystal_density_meas' value 'not measured' was changed to '?'
- the value is perceived as not measured.

Automatic conversion script
Id: cif_fix_values 3008 2015-01-20 13:52:24Z robertas 
;
_cod_original_sg_symbol_H-M P2(1)/c
_cod_database_code 1507179

loop_
_symmetry_equiv_pos_as_xyz
'x, y, z'
'-x, y+1/2, -z+1/2'
'-x, -y, -z'
'x, -y-1/2, z-1/2'

loop_
_atom_site_label
_atom_site_type_symbol
_atom_site_fract_x
_atom_site_fract_y
_atom_site_fract_z
_atom_site_U_iso_or_equiv
_atom_site_adp_type
_atom_site_occupancy
_atom_site_symmetry_multiplicity
_atom_site_calc_flag
_atom_site_refinement_flags
Br1 Br 0.71318(17) 0.18911(10) 0.51444(3) 0.0412(3) Uani 1 1 d .
Br1' Br 0.72771(18) 0.38254(10) 0.69471(3) 0.0441(3) Uani 1 1 d .
O1 O 1.2382(11) -0.1469(6) 0.36333(19) 0.0419(16) Uani 1 1 d .
H1 H 1.2511 -0.2001 0.3450 0.063 Uiso 1 1 calc R
N1 N 1.2226(12) 0.2083(8) 0.4285(2) 0.039(2) Uani 1 1 d .
N2 N 1.2154(12) 0.2857(7) 0.3961(2) 0.0340(18) Uani 1 1 d .
C1 C 1.2292(15) 0.0831(10) 0.4177(3) 0.040(2) Uani 1 1 d .
H1A H 1.2336 0.0097 0.4347 0.048 Uiso 1 1 calc R
C2 C 1.2284(14) 0.0794(9) 0.3766(3) 0.036(2) Uani 1 1 d .
C3 C 1.2259(13) 0.2087(8) 0.3641(3) 0.031(2) Uani 1 1 d .
C4 C 1.2289(14) 0.2452(9) 0.3248(3) 0.035(2) Uani 1 1 d .
H4 H 1.2267 0.3340 0.3169 0.042 Uiso 1 1 calc R
C5 C 1.2352(15) 0.1443(9) 0.2982(3) 0.038(2) Uani 1 1 d .
C6 C 1.2335(14) 0.0115(10) 0.3106(3) 0.041(2) Uani 1 1 d .
H6 H 1.2324 -0.0553 0.2914 0.050 Uiso 1 1 calc R
C7 C 1.2333(15) -0.0234(9) 0.3489(3) 0.040(2) Uani 1 1 d .
C8 C 1.2375(18) 0.1739(10) 0.2555(3) 0.048(3) Uani 1 1 d .
H8A H 1.2336 0.2686 0.2516 0.071 Uiso 1 1 calc R
H8B H 1.1218 0.1339 0.2419 0.071 Uiso 1 1 calc R
H8C H 1.3588 0.1385 0.2450 0.071 Uiso 1 1 calc R
C9 C 1.2069(16) 0.2584(9) 0.4686(3) 0.040(2) Uani 1 1 d .
H9A H 1.3039 0.2125 0.4863 0.048 Uiso 1 1 calc R
H9B H 1.0726 0.2399 0.4775 0.048 Uiso 1 1 calc R
C10 C 1.245(2) 0.4020(11) 0.4707(3) 0.065(4) Uani 1 1 d .
H10C H 1.1880 0.4365 0.4946 0.078 Uiso 1 1 calc R
H10D H 1.3900 0.4163 0.4731 0.078 Uiso 1 1 calc R
C11 C 1.164(2) 0.4779(11) 0.4370(3) 0.059(3) Uani 1 1 d .
H11C H 1.2065 0.5699 0.4401 0.071 Uiso 1 1 calc R
H11D H 1.0173 0.4762 0.4371 0.071 Uiso 1 1 calc R
C12 C 1.2268(16) 0.4283(9) 0.3985(3) 0.044(3) Uani 1 1 d .
H12C H 1.1407 0.4669 0.3773 0.052 Uiso 1 1 calc R
H12D H 1.3646 0.4565 0.3946 0.052 Uiso 1 1 calc R
O1' O 1.3018(11) 0.8257(6) 0.06892(18) 0.0410(16) Uani 1 1 d .
H1' H 1.2979 0.7757 0.0495 0.062 Uiso 1 1 calc R
N1' N 1.2662(12) 0.4036(7) 0.0935(2) 0.0350(18) Uani 1 1 d .
N2' N 1.2480(12) 0.4234(7) 0.1327(2) 0.0338(18) Uani 1 1 d .
C1' C 1.2801(14) 0.5184(9) 0.0751(3) 0.036(2) Uani 1 1 d .
H1'A H 1.2908 0.5305 0.0478 0.044 Uiso 1 1 calc R
C2' C 1.2759(14) 0.6173(9) 0.1033(3) 0.035(2) Uani 1 1 d .
C3' C 1.2580(13) 0.5541(8) 0.1396(3) 0.033(2) Uani 1 1 d .
C4' C 1.2565(14) 0.6212(9) 0.1751(3) 0.034(2) Uani 1 1 d .
H4' H 1.2465 0.5766 0.1992 0.041 Uiso 1 1 calc R
C5' C 1.2703(14) 0.7552(10) 0.1734(3) 0.038(2) Uani 1 1 d .
C6' C 1.2817(15) 0.8202(10) 0.1369(3) 0.040(2) Uani 1 1 d .
H6' H 1.2874 0.9128 0.1366 0.048 Uiso 1 1 calc R
C7' C 1.2849(14) 0.7542(8) 0.1021(2) 0.031(2) Uani 1 1 d .
C8' C 1.2679(17) 0.8368(10) 0.2100(3) 0.047(3) Uani 1 1 d .
H8'A H 1.1479 0.8906 0.2092 0.071 Uiso 1 1 calc R
H8'B H 1.3850 0.8934 0.2116 0.071 Uiso 1 1 calc R
H8'C H 1.2693 0.7795 0.2328 0.071 Uiso 1 1 calc R
C9' C 1.2537(17) 0.2723(8) 0.0759(3) 0.039(2) Uani 1 1 d .
H9'A H 1.3347 0.2692 0.0527 0.046 Uiso 1 1 calc R
H9'B H 1.1146 0.2531 0.0675 0.046 Uiso 1 1 calc R
C10' C 1.3273(17) 0.1717(9) 0.1051(3) 0.043(2) Uani 1 1 d .
H10A H 1.4713 0.1835 0.1107 0.051 Uiso 1 1 calc R
H10B H 1.3058 0.0833 0.0941 0.051 Uiso 1 1 calc R
C11' C 1.2183(18) 0.1847(9) 0.1427(3) 0.047(3) Uani 1 1 d .
H11A H 1.2633 0.1154 0.1611 0.056 Uiso 1 1 calc R
H11B H 1.0743 0.1734 0.1370 0.056 Uiso 1 1 calc R
C12' C 1.2567(17) 0.3179(9) 0.1613(3) 0.042(2) Uani 1 1 d .
H12A H 1.1570 0.3341 0.1809 0.050 Uiso 1 1 calc R
H12B H 1.3891 0.3176 0.1750 0.050 Uiso 1 1 calc R

loop_
_atom_site_aniso_label
_atom_site_aniso_U_11
_atom_site_aniso_U_22
_atom_site_aniso_U_33
_atom_site_aniso_U_23
_atom_site_aniso_U_13
_atom_site_aniso_U_12
Br1 0.0518(7) 0.0354(5) 0.0365(5) 0.0001(4) 0.0033(5) -0.0013(5)
Br1' 0.0521(7) 0.0348(5) 0.0457(6) 0.0014(4) 0.0047(5) -0.0003(5)
O1 0.052(4) 0.024(3) 0.049(4) 0.001(3) 0.000(4) 0.000(3)
N1 0.042(5) 0.043(5) 0.033(4) 0.004(4) 0.002(4) -0.005(4)
N2 0.037(5) 0.029(4) 0.036(4) -0.001(3) 0.002(3) 0.005(3)
C1 0.043(6) 0.035(5) 0.041(5) 0.007(4) 0.003(4) 0.003(4)
C2 0.031(5) 0.037(5) 0.042(5) -0.012(4) 0.006(4) -0.002(4)
C3 0.028(5) 0.025(5) 0.041(5) -0.001(4) 0.004(4) 0.002(4)
C4 0.033(6) 0.035(5) 0.036(5) -0.001(4) -0.002(4) -0.002(4)
C5 0.036(6) 0.044(6) 0.034(5) -0.005(4) -0.005(4) -0.002(5)
C6 0.037(6) 0.046(6) 0.041(5) -0.007(5) 0.003(5) 0.004(5)
C7 0.037(6) 0.026(5) 0.056(6) 0.006(4) 0.000(5) 0.005(4)
C8 0.059(7) 0.043(6) 0.040(5) -0.003(4) 0.004(5) 0.001(6)
C9 0.040(6) 0.042(5) 0.038(5) -0.005(4) 0.002(5) 0.001(5)
C10 0.093(11) 0.053(7) 0.047(6) -0.021(5) -0.001(6) 0.006(7)
C11 0.086(9) 0.045(6) 0.047(6) -0.013(5) -0.001(6) 0.009(7)
C12 0.049(7) 0.030(5) 0.053(6) -0.006(5) 0.006(5) 0.001(5)
O1' 0.051(4) 0.034(3) 0.039(3) 0.000(3) 0.004(3) 0.001(3)
N1' 0.038(5) 0.035(4) 0.032(4) -0.001(3) 0.003(3) 0.002(4)
N2' 0.043(5) 0.022(4) 0.037(4) -0.005(3) 0.010(4) 0.002(4)
C1' 0.044(6) 0.029(5) 0.037(5) 0.009(4) 0.009(4) -0.004(4)
C2' 0.035(6) 0.035(5) 0.035(5) -0.002(4) 0.005(4) -0.003(4)
C3' 0.027(5) 0.027(5) 0.044(5) 0.005(4) -0.004(4) 0.009(4)
C4' 0.036(6) 0.034(5) 0.034(4) 0.003(4) 0.003(4) 0.005(4)
C5' 0.029(6) 0.048(6) 0.038(5) -0.006(4) 0.006(4) 0.005(5)
C6' 0.042(6) 0.035(5) 0.043(5) 0.002(4) 0.003(5) 0.008(4)
C7' 0.036(6) 0.026(4) 0.032(4) 0.006(4) 0.003(4) 0.001(4)
C8' 0.062(7) 0.038(6) 0.042(5) -0.007(4) 0.008(5) 0.001(5)
C9' 0.059(7) 0.025(5) 0.032(5) -0.004(4) -0.001(4) -0.005(5)
C10' 0.047(6) 0.036(5) 0.045(5) 0.003(4) 0.004(5) -0.002(5)
C11' 0.062(7) 0.031(5) 0.047(6) 0.002(4) 0.012(5) -0.003(5)
C12' 0.064(7) 0.028(5) 0.036(5) 0.014(4) 0.013(5) 0.000(5)

loop_
_atom_type_symbol
_atom_type_description
_atom_type_scat_dispersion_real
_atom_type_scat_dispersion_imag
_atom_type_scat_source
C C 0.0181 0.0091 'International Tables Vol C Tables 4.2.6.8 and 6.1.1.4'
H H 0.0000 0.0000 'International Tables Vol C Tables 4.2.6.8 and 6.1.1.4'
Br Br -0.6763 1.2805 'International Tables Vol C Tables 4.2.6.8 and 6.1.1.4'
N N 0.0311 0.0180 'International Tables Vol C Tables 4.2.6.8 and 6.1.1.4'
O O 0.0492 0.0322 'International Tables Vol C Tables 4.2.6.8 and 6.1.1.4'

loop_
_geom_angle_atom_site_label_1
_geom_angle_atom_site_label_2
_geom_angle_atom_site_label_3
_geom_angle
C7 O1 H1 109.5
C1 N1 N2 109.5(7)
C1 N1 C9 126.5(8)
N2 N1 C9 123.7(8)
C3 N2 N1 108.7(7)
C3 N2 C12 128.3(8)
N1 N2 C12 122.4(7)
N1 C1 C2 107.6(8)
N1 C1 H1A 126.2
C2 C1 H1A 126.2
C3 C2 C1 106.5(8)
C3 C2 C7 119.9(9)
C1 C2 C7 133.6(9)
N2 C3 C2 107.6(8)
N2 C3 C4 129.0(8)
C2 C3 C4 123.5(8)
C5 C4 C3 116.0(9)
C5 C4 H4 122.0
C3 C4 H4 122.0
C4 C5 C6 121.1(9)
C4 C5 C8 119.8(9)
C6 C5 C8 119.0(8)
C7 C6 C5 122.5(9)
C7 C6 H6 118.7
C5 C6 H6 118.7
O1 C7 C6 126.5(9)
O1 C7 C2 116.6(9)
C6 C7 C2 116.9(9)
C5 C8 H8A 109.5
C5 C8 H8B 109.5
H8A C8 H8B 109.5
C5 C8 H8C 109.5
H8A C8 H8C 109.5
H8B C8 H8C 109.5
N1 C9 C10 111.4(8)
N1 C9 H9A 109.3
C10 C9 H9A 109.3
N1 C9 H9B 109.3
C10 C9 H9B 109.3
H9A C9 H9B 108.0
C11 C10 C9 115.2(9)
C11 C10 H10C 108.5
C9 C10 H10C 108.5
C11 C10 H10D 108.5
C9 C10 H10D 108.5
H10C C10 H10D 107.5
C10 C11 C12 113.6(10)
C10 C11 H11C 108.8
C12 C11 H11C 108.8
C10 C11 H11D 108.8
C12 C11 H11D 108.8
H11C C11 H11D 107.7
N2 C12 C11 111.8(9)
N2 C12 H12C 109.3
C11 C12 H12C 109.3
N2 C12 H12D 109.3
C11 C12 H12D 109.3
H12C C12 H12D 107.9
C7' O1' H1' 109.5
C1' N1' N2' 110.2(7)
C1' N1' C9' 127.6(7)
N2' N1' C9' 122.0(7)
C3' N2' N1' 108.1(7)
C3' N2' C12' 127.6(8)
N1' N2' C12' 123.2(7)
N1' C1' C2' 107.7(8)
N1' C1' H1'A 126.1
C2' C1' H1'A 126.1
C1' C2' C7' 134.4(9)
C1' C2' C3' 106.4(8)
C7' C2' C3' 119.2(8)
N2' C3' C4' 129.3(8)
N2' C3' C2' 107.5(8)
C4' C3' C2' 123.1(8)
C5' C4' C3' 116.7(8)
C5' C4' H4' 121.7
C3' C4' H4' 121.7
C4' C5' C6' 120.7(9)
C4' C5' C8' 120.9(9)
C6' C5' C8' 118.4(9)
C7' C6' C5' 122.6(9)
C7' C6' H6' 118.7
C5' C6' H6' 118.7
O1' C7' C6' 117.9(8)
O1' C7' C2' 124.5(8)
C6' C7' C2' 117.7(8)
C5' C8' H8'A 109.5
C5' C8' H8'B 109.5
H8'A C8' H8'B 109.5
C5' C8' H8'C 109.5
H8'A C8' H8'C 109.5
H8'B C8' H8'C 109.5
N1' C9' C10' 110.0(7)
N1' C9' H9'A 109.7
C10' C9' H9'A 109.7
N1' C9' H9'B 109.7
C10' C9' H9'B 109.7
H9'A C9' H9'B 108.2
C9' C10' C11' 110.2(9)
C9' C10' H10A 109.6
C11' C10' H10A 109.6
C9' C10' H10B 109.6
C11' C10' H10B 109.6
H10A C10' H10B 108.1
C10' C11' C12' 110.7(8)
C10' C11' H11A 109.5
C12' C11' H11A 109.5
C10' C11' H11B 109.5
C12' C11' H11B 109.5
H11A C11' H11B 108.1
N2' C12' C11' 112.4(8)
N2' C12' H12A 109.1
C11' C12' H12A 109.1
N2' C12' H12B 109.1
C11' C12' H12B 109.1
H12A C12' H12B 107.9

loop_
_geom_bond_atom_site_label_1
_geom_bond_atom_site_label_2
_geom_bond_distance
O1 C7 1.358(11)
O1 H1 0.8400
N1 C1 1.336(12)
N1 N2 1.364(10)
N1 C9 1.479(11)
N2 C3 1.359(11)
N2 C12 1.465(11)
C1 C2 1.411(13)
C1 H1A 0.9500
C2 C3 1.393(13)
C2 C7 1.420(13)
C3 C4 1.399(12)
C4 C5 1.381(13)
C4 H4 0.9500
C5 C6 1.425(14)
C5 C8 1.499(13)
C6 C7 1.364(13)
C6 H6 0.9500
C8 H8A 0.9800
C8 H8B 0.9800
C8 H8C 0.9800
C9 C10 1.496(15)
C9 H9A 0.9900
C9 H9B 0.9900
C10 C11 1.475(15)
C10 H10C 0.9900
C10 H10D 0.9900
C11 C12 1.498(14)
C11 H11C 0.9900
C11 H11D 0.9900
C12 H12C 0.9900
C12 H12D 0.9900
O1' C7' 1.364(10)
O1' H1' 0.8400
N1' C1' 1.341(11)
N1' N2' 1.370(10)
N1' C9' 1.475(11)
N2' C3' 1.361(11)
N2' C12' 1.459(11)
C1' C2' 1.403(13)
C1' H1'A 0.9500
C2' C7' 1.404(12)
C2' C3' 1.417(12)
C3' C4' 1.400(12)
C4' C5' 1.377(13)
C4' H4' 0.9500
C5' C6' 1.424(13)
C5' C8' 1.508(13)
C6' C7' 1.374(13)
C6' H6' 0.9500
C8' H8'A 0.9800
C8' H8'B 0.9800
C8' H8'C 0.9800
C9' C10' 1.504(13)
C9' H9'A 0.9900
C9' H9'B 0.9900
C10' C11' 1.522(13)
C10' H10A 0.9900
C10' H10B 0.9900
C11' C12' 1.523(13)
C11' H11A 0.9900
C11' H11B 0.9900
C12' H12A 0.9900
C12' H12B 0.9900

loop_
_geom_hbond_atom_site_label_D
_geom_hbond_atom_site_label_H
_geom_hbond_atom_site_label_A
_geom_hbond_distance_DH
_geom_hbond_distance_HA
_geom_hbond_distance_DA
_geom_hbond_angle_DHA
_geom_hbond_site_symmetry_A
O1 H1 Br1' 0.84 2.32 3.146(6) 166.8 3_756
O1' H1' Br1 0.84 2.37 3.182(6) 164.4 2_755

loop_
_cod_related_entry_id
_cod_related_entry_code
_cod_related_entry_database
1 9452542 ChemSpider
